data_2206502
loop_
_publ_author_name
'Tian-Tian Pan'
'Jian-Rong Su'
'Duan-Jun Xu'

_publ_section_title
;Tris(1<i>H</i>-imidazole-\k<i>N</i>^3^)(thiodiacetato-\k^3^<i>O</i>,<i>S</i>,<i>O</i>')nickel(II)
 monohydrate
;
_journal_coeditor_code NG6161
_journal_issue 8
_journal_name_full 'Acta Crystallographica Section E'
_journal_page_first m1576
_journal_page_last m1578
_journal_paper_doi 10.1107/S160053680502194X
_journal_volume 61
_journal_year 2005
_chemical_formula_iupac '[Ni (C4 H4 O4 S) (C3 H4 N2)3], H2 O'
_chemical_formula_moiety 'C13 H16 N6 Ni O4 S, H2 O'
_chemical_formula_sum 'C13 H18 N6 Ni O5 S'
_chemical_formula_weight 429.10
_chemical_name_systematic
;
Tris(1H-imidazole-\kN^3^)(thiodiacetato-\k^3^O,S,O')nickel(II) monohydrate
;
_space_group_IT_number 14
_symmetry_cell_setting monoclinic
_symmetry_space_group_name_Hall '-P 2yn'
_symmetry_space_group_name_H-M 'P 1 21/n 1'
_atom_sites_solution_hydrogens geom
_atom_sites_solution_primary direct
_atom_sites_solution_secondary difmap
_audit_creation_method SHELXL-97
_cell_angle_alpha 90.00
_cell_angle_beta 104.8510(10)
_cell_angle_gamma 90.00
_cell_formula_units_Z 4
_cell_length_a 8.2351(3)
_cell_length_b 25.3931(8)
_cell_length_c 8.6540(3)
_cell_measurement_reflns_used 13236
_cell_measurement_temperature 295(3)
_cell_measurement_theta_max 27.5
_cell_measurement_theta_min 1.6
_cell_volume 1749.23(10)
_computing_cell_refinement PROCESS-AUTO
_computing_data_collection 'PROCESS-AUTO (Rigaku, 1998)'
_computing_data_reduction 'CrystalStructure (Rigaku/MSC, 2002)'
_computing_molecular_graphics 'ORTEP-3 for Windows (Farrugia, 1997)'
_computing_publication_material 'WinGX (Farrugia, 1999)'
_computing_structure_refinement 'SHELXL97 (Sheldrick, 1997)'
_computing_structure_solution 'SIR92 (Altomare <i>et al.</i>, 1999)'
_diffrn_ambient_temperature 295(3)
_diffrn_detector_area_resol_mean 10.0
_diffrn_measured_fraction_theta_full 1.00
_diffrn_measured_fraction_theta_max 1.00
_diffrn_measurement_device_type 'Rigaku R-AXIS RAPID'
_diffrn_measurement_method \w
_diffrn_radiation_monochromator graphite
_diffrn_radiation_source 'fine-focus sealed tube'
_diffrn_radiation_type MoK\a
_diffrn_radiation_wavelength 0.71073
_diffrn_reflns_av_R_equivalents 0.057
_diffrn_reflns_av_sigmaI/netI 0.035
_diffrn_reflns_limit_h_max 10
_diffrn_reflns_limit_h_min -10
_diffrn_reflns_limit_k_max 32
_diffrn_reflns_limit_k_min -32
_diffrn_reflns_limit_l_max 11
_diffrn_reflns_limit_l_min -11
_diffrn_reflns_number 16127
_diffrn_reflns_theta_full 27.5
_diffrn_reflns_theta_max 27.5
_diffrn_reflns_theta_min 1.6
_diffrn_standards_number 0
_exptl_absorpt_coefficient_mu 1.267
_exptl_absorpt_correction_T_max 0.965
_exptl_absorpt_correction_T_min 0.662
_exptl_absorpt_correction_type multi-scan
_exptl_absorpt_process_details '(ABSCOR; Higashi, 1995)'
_exptl_crystal_colour blue
_exptl_crystal_density_diffrn 1.629
_exptl_crystal_density_method 'not measured'
_exptl_crystal_description platelet
_exptl_crystal_F_000 888
_exptl_crystal_size_max 0.33
_exptl_crystal_size_mid 0.31
_exptl_crystal_size_min 0.03
_refine_diff_density_max 0.66
_refine_diff_density_min -0.33
_refine_ls_extinction_method none
_refine_ls_goodness_of_fit_ref 1.177
_refine_ls_hydrogen_treatment constr
_refine_ls_matrix_type full
_refine_ls_number_parameters 235
_refine_ls_number_reflns 4014
_refine_ls_number_restraints 0
_refine_ls_restrained_S_all 1.177
_refine_ls_R_factor_all 0.060
_refine_ls_R_factor_gt 0.049
_refine_ls_shift/su_max 0.001
_refine_ls_shift/su_mean 0.000
_refine_ls_structure_factor_coef Fsqd
_refine_ls_weighting_details 'calc w = 1/[\s^2^(Fo^2^)+(0.0342P)^2^+2.1571P] where P = (Fo^2^+2Fc^2^)/3'
_refine_ls_weighting_scheme calc
_refine_ls_wR_factor_gt 0.107
_refine_ls_wR_factor_ref 0.111
_reflns_number_gt 3487
_reflns_number_total 4014
_reflns_threshold_expression I>2\s(I)
_cod_data_source_file ng6161.cif
_cod_data_source_block I
_cod_original_sg_symbol_H-M 'P 21/n'
_cod_database_code 2206502
_cod_database_fobs_code 2206502

loop_
_symmetry_equiv_pos_as_xyz
'x, y, z'
'-x+1/2, y+1/2, -z+1/2'
'-x, -y, -z'
'x-1/2, -y-1/2, z-1/2'

loop_
_atom_site_label
_atom_site_fract_x
_atom_site_fract_y
_atom_site_fract_z
_atom_site_U_iso_or_equiv
_atom_site_adp_type
_atom_site_calc_flag
_atom_site_refinement_flags
_atom_site_occupancy
_atom_site_type_symbol
Ni 0.41452(4) 0.130029(14) 0.33644(4) 0.02661(12) Uani d . 1 Ni
S 0.33515(10) 0.03583(3) 0.30999(10) 0.03509(19) Uani d . 1 S
O1W 0.0451(6) 0.04229(17) -0.3846(5) 0.1084(15) Uani d . 1 O
H1B 0.0745 0.0592 -0.2975 0.080 Uiso d R 1 H
H1A 0.0920 0.0123 -0.3750 0.080 Uiso d R 1 H
O1 0.6222(3) 0.10267(9) 0.2736(3) 0.0394(5) Uani d . 1 O
O2 0.7540(4) 0.04258(11) 0.1667(4) 0.0596(7) Uani d . 1 O
O3 0.2877(3) 0.12940(8) 0.0933(3) 0.0399(5) Uani d . 1 O
O4 0.0773(4) 0.09901(11) -0.0956(3) 0.0612(8) Uani d . 1 O
C1 0.6413(4) 0.05646(13) 0.2272(4) 0.0361(7) Uani d . 1 C
C2 0.5187(5) 0.01418(13) 0.2516(5) 0.0467(9) Uani d . 1 C
H2A 0.5797 -0.0101 0.3323 0.056 Uiso calc R 1 H
H2B 0.4817 -0.0055 0.1526 0.056 Uiso calc R 1 H
C3 0.1827(4) 0.04201(12) 0.1195(4) 0.0405(8) Uani d . 1 C
H3A 0.2016 0.0139 0.0503 0.049 Uiso calc R 1 H
H3B 0.0716 0.0369 0.1360 0.049 Uiso calc R 1 H
C4 0.1843(4) 0.09406(12) 0.0335(4) 0.0369(7) Uani d . 1 C
C12 0.6880(4) 0.11105(15) 0.6411(4) 0.0464(8) Uani d . 1 C
H12 0.7644 0.1021 0.5828 0.056 Uiso calc R 1 H
C15 0.5815(6) 0.12663(15) 0.8436(5) 0.0580(11) Uani d . 1 C
H15 0.5688 0.1306 0.9468 0.070 Uiso calc R 1 H
C14 0.4638(5) 0.13375(15) 0.7054(4) 0.0478(9) Uani d . 1 C
H14 0.3533 0.1438 0.6973 0.057 Uiso calc R 1 H
C22 0.5628(6) 0.23847(15) 0.4329(5) 0.0553(10) Uani d . 1 C
H22 0.5848 0.2303 0.5410 0.066 Uiso calc R 1 H
C25 0.5447(5) 0.28264(15) 0.2175(6) 0.0594(11) Uani d . 1 C
H25 0.5490 0.3098 0.1464 0.071 Uiso calc R 1 H
C24 0.4923(4) 0.23283(14) 0.1797(5) 0.0456(8) Uani d . 1 C
H24 0.4555 0.2195 0.0766 0.055 Uiso calc R 1 H
C32 0.0538(5) 0.13055(15) 0.3595(5) 0.0478(9) Uani d . 1 C
H32 0.0556 0.0947 0.3812 0.057 Uiso calc R 1 H
C35 -0.0422(5) 0.20963(17) 0.2965(5) 0.0576(10) Uani d . 1 C
H35 -0.1132 0.2385 0.2679 0.069 Uiso calc R 1 H
C34 0.1271(4) 0.20966(14) 0.3280(5) 0.0461(8) Uani d . 1 C
H34 0.1932 0.2390 0.3234 0.055 Uiso calc R 1 H
N13 0.5300(3) 0.12417(10) 0.5779(3) 0.0345(6) Uani d . 1 N
N11 0.7229(4) 0.11232(13) 0.8005(4) 0.0576(9) Uani d . 1 N
H11 0.8187 0.1053 0.8650 0.069 Uiso calc R 1 H
N23 0.5020(3) 0.20510(10) 0.3176(3) 0.0353(6) Uani d . 1 N
N21 0.5893(5) 0.28535(12) 0.3771(5) 0.0634(10) Uani d . 1 N
H21 0.6281 0.3126 0.4333 0.076 Uiso calc R 1 H
N33 0.1877(3) 0.15870(11) 0.3687(4) 0.0404(7) Uani d . 1 N
N31 -0.0881(4) 0.15934(14) 0.3148(4) 0.0543(8) Uani d . 1 N
H31 -0.1891 0.1479 0.3005 0.065 Uiso calc R 1 H

loop_
_atom_site_aniso_label
_atom_site_aniso_U_11
_atom_site_aniso_U_22
_atom_site_aniso_U_33
_atom_site_aniso_U_12
_atom_site_aniso_U_13
_atom_site_aniso_U_23
Ni 0.02091(18) 0.02830(19) 0.02816(19) -0.00088(14) 0.00180(14) -0.00315(15)
S 0.0356(4) 0.0321(4) 0.0351(4) -0.0045(3) 0.0046(3) 0.0037(3)
O1W 0.117(4) 0.104(3) 0.096(3) 0.024(3) 0.013(3) -0.026(2)
O1 0.0297(11) 0.0365(12) 0.0546(14) -0.0035(9) 0.0158(11) -0.0117(10)
O2 0.0533(17) 0.0593(17) 0.0744(19) 0.0080(13) 0.0314(15) -0.0150(14)
O3 0.0479(14) 0.0315(11) 0.0335(11) -0.0044(10) -0.0021(10) -0.0016(9)
O4 0.0563(17) 0.0534(16) 0.0528(16) 0.0045(13) -0.0244(13) 0.0013(13)
C1 0.0290(15) 0.0422(17) 0.0341(16) 0.0065(13) 0.0027(13) -0.0001(14)
C2 0.045(2) 0.0330(17) 0.060(2) 0.0092(15) 0.0103(18) 0.0044(16)
C3 0.0370(18) 0.0343(16) 0.0423(18) -0.0075(13) -0.0045(15) -0.0060(14)
C4 0.0343(17) 0.0321(15) 0.0384(17) 0.0053(13) -0.0015(14) -0.0040(13)
C12 0.0346(18) 0.054(2) 0.0435(19) 0.0031(15) -0.0038(15) 0.0012(17)
C15 0.083(3) 0.051(2) 0.0330(18) 0.005(2) 0.001(2) -0.0001(16)
C14 0.054(2) 0.049(2) 0.0381(18) 0.0079(17) 0.0075(17) -0.0027(16)
C22 0.069(3) 0.046(2) 0.051(2) -0.0198(19) 0.017(2) -0.0133(17)
C25 0.052(2) 0.0361(19) 0.088(3) -0.0019(16) 0.013(2) 0.018(2)
C24 0.0420(19) 0.0442(18) 0.0449(19) -0.0035(15) 0.0009(16) 0.0054(16)
C32 0.0387(19) 0.0474(19) 0.059(2) -0.0018(15) 0.0161(17) -0.0023(17)
C35 0.039(2) 0.063(3) 0.071(3) 0.0145(18) 0.015(2) 0.013(2)
C34 0.0364(18) 0.0455(19) 0.057(2) 0.0027(15) 0.0124(16) 0.0074(17)
N13 0.0283(13) 0.0367(14) 0.0334(13) 0.0000(10) -0.0018(11) -0.0025(11)
N11 0.056(2) 0.0564(19) 0.0419(17) 0.0005(16) -0.0212(16) 0.0043(15)
N23 0.0348(14) 0.0301(13) 0.0386(14) -0.0040(11) 0.0050(12) -0.0049(11)
N21 0.076(2) 0.0351(16) 0.082(3) -0.0193(16) 0.025(2) -0.0186(17)
N33 0.0225(13) 0.0490(16) 0.0482(16) -0.0006(11) 0.0062(12) -0.0088(13)
N31 0.0259(14) 0.068(2) 0.070(2) -0.0046(14) 0.0142(15) -0.0105(18)

loop_
_atom_type_symbol
_atom_type_description
_atom_type_scat_dispersion_real
_atom_type_scat_dispersion_imag
_atom_type_scat_source
C C 0.0033 0.0016 'International Tables Vol C Tables 4.2.6.8 and 6.1.1.4'
H H 0.0000 0.0000 'International Tables Vol C Tables 4.2.6.8 and 6.1.1.4'
N N 0.0061 0.0033 'International Tables Vol C Tables 4.2.6.8 and 6.1.1.4'
O O 0.0106 0.0060 'International Tables Vol C Tables 4.2.6.8 and 6.1.1.4'
Ni Ni 0.3393 1.1124 'International Tables Vol C Tables 4.2.6.8 and 6.1.1.4'
S S 0.1246 0.1234 'International Tables Vol C Tables 4.2.6.8 and 6.1.1.4'

loop_
_geom_angle_atom_site_label_1
_geom_angle_atom_site_label_2
_geom_angle_atom_site_label_3
_geom_angle
_geom_angle_publ_flag
O1 Ni O3 88.05(10) y
O1 Ni N13 92.58(10) y
O1 Ni N23 87.70(10) y
O1 Ni N33 172.54(11) y
O1 Ni S 82.30(7) y
O3 Ni N13 174.88(10) y
O3 Ni N23 91.26(10) y
O3 Ni N33 84.52(11) y
O3 Ni S 81.26(6) y
N13 Ni N23 93.83(10) y
N13 Ni N33 94.89(11) y
N13 Ni S 93.79(7) y
N23 Ni N33 91.78(11) y
N23 Ni S 167.68(8) y
N33 Ni S 97.19(8) y
C2 S C3 102.01(18) ?
C2 S Ni 95.76(12) ?
C3 S Ni 96.08(10) ?
H1B O1W H1A 110.4 ?
C1 O1 Ni 125.5(2) ?
C4 O3 Ni 122.1(2) ?
O2 C1 O1 124.9(3) ?
O2 C1 C2 117.1(3) ?
O1 C1 C2 118.0(3) ?
C1 C2 S 117.2(2) ?
C1 C2 H2A 108.0 ?
S C2 H2A 108.0 ?
C1 C2 H2B 108.0 ?
S C2 H2B 108.0 ?
H2A C2 H2B 107.2 ?
C4 C3 S 115.6(2) ?
C4 C3 H3A 108.4 ?
S C3 H3A 108.4 ?
C4 C3 H3B 108.4 ?
S C3 H3B 108.4 ?
H3A C3 H3B 107.4 ?
O4 C4 O3 123.4(3) ?
O4 C4 C3 115.9(3) ?
O3 C4 C3 120.7(3) ?
N13 C12 N11 110.6(4) ?
N13 C12 H12 124.7 ?
N11 C12 H12 124.7 ?
C14 C15 N11 105.3(3) ?
C14 C15 H15 127.3 ?
N11 C15 H15 127.3 ?
C15 C14 N13 110.3(4) ?
C15 C14 H14 124.8 ?
N13 C14 H14 124.8 ?
N23 C22 N21 111.8(4) ?
N23 C22 H22 124.1 ?
N21 C22 H22 124.1 ?
N21 C25 C24 106.5(4) ?
N21 C25 H25 126.7 ?
C24 C25 H25 126.7 ?
C25 C24 N23 109.1(4) ?
C25 C24 H24 125.5 ?
N23 C24 H24 125.5 ?
N33 C32 N31 112.3(3) ?
N33 C32 H32 123.9 ?
N31 C32 H32 123.9 ?
C34 C35 N31 106.4(3) ?
C34 C35 H35 126.8 ?
N31 C35 H35 126.8 ?
C35 C34 N33 109.5(3) ?
C35 C34 H34 125.3 ?
N33 C34 H34 125.3 ?
C12 N13 C14 105.3(3) ?
C12 N13 Ni 125.9(3) ?
C14 N13 Ni 128.7(2) ?
C12 N11 C15 108.5(3) ?
C12 N11 H11 125.8 ?
C15 N11 H11 125.8 ?
C22 N23 C24 104.9(3) ?
C22 N23 Ni 127.8(3) ?
C24 N23 Ni 126.9(2) ?
C22 N21 C25 107.7(3) ?
C22 N21 H21 126.2 ?
C25 N21 H21 126.2 ?
C32 N33 C34 104.5(3) ?
C32 N33 Ni 125.0(2) ?
C34 N33 Ni 124.2(2) ?
C32 N31 C35 107.3(3) ?
C32 N31 H31 126.3 ?
C35 N31 H31 126.3 ?

loop_
_geom_bond_atom_site_label_1
_geom_bond_atom_site_label_2
_geom_bond_distance
_geom_bond_publ_flag
Ni O1 2.044(2) y
Ni O3 2.096(2) y
Ni N13 2.067(3) y
Ni N23 2.059(3) y
Ni N33 2.089(3) y
Ni S 2.4748(8) y
S C2 1.799(4) ?
S C3 1.805(3) ?
O1W H1B 0.8462 ?
O1W H1A 0.8480 ?
O1 C1 1.263(4) ?
O2 C1 1.228(4) ?
O3 C4 1.254(4) ?
O4 C4 1.239(4) ?
C1 C2 1.525(5) ?
C2 H2A 0.9700 ?
C2 H2B 0.9700 ?
C3 C4 1.519(5) ?
C3 H3A 0.9700 ?
C3 H3B 0.9700 ?
C12 N13 1.318(4) ?
C12 N11 1.335(5) ?
C12 H12 0.9300 ?
C15 C14 1.345(5) ?
C15 N11 1.361(6) ?
C15 H15 0.9300 ?
C14 N13 1.372(5) ?
C14 H14 0.9300 ?
C22 N23 1.307(4) ?
C22 N21 1.324(5) ?
C22 H22 0.9300 ?
C25 N21 1.337(6) ?
C25 C24 1.349(5) ?
C25 H25 0.9300 ?
C24 N23 1.370(4) ?
C24 H24 0.9300 ?
C32 N33 1.300(4) ?
C32 N31 1.348(5) ?
C32 H32 0.9300 ?
C35 C34 1.351(5) ?
C35 N31 1.353(5) ?
C35 H35 0.9300 ?
C34 N33 1.399(4) ?
C34 H34 0.9300 ?
N11 H11 0.8600 ?
N21 H21 0.8600 ?
N31 H31 0.8600 ?

loop_
_geom_hbond_atom_site_label_D
_geom_hbond_atom_site_label_H
_geom_hbond_atom_site_label_A
_geom_hbond_site_symmetry_A
_geom_hbond_distance_DH
_geom_hbond_distance_HA
_geom_hbond_distance_DA
_geom_hbond_angle_DHA
_geom_hbond_publ_flag
O1W H1A O2 3_655 0.85 2.37 3.056(5) 138 y
O1W H1B O4 . 0.85 2.01 2.839(5) 165 y
N11 H11 O4 1_656 0.86 2.07 2.845(5) 149 y
N21 H21 O3 4_666 0.86 2.21 3.048(4) 165 y
N21 H21 O4 4_666 0.86 2.29 2.950(4) 134 y
N31 H31 O1 1_455 0.86 1.90 2.730(4) 163 y
